data_4316174
loop_
_publ_author_name
'Selma Duhovi\'c'
'Marisa J. Monreal'
'Paula L. Diaconescu'

_publ_section_title
;
 Reactions of Aromatic Heterocycles with Uranium Alkyl Complexes
;
_journal_name_full 'Inorganic Chemistry'
_journal_page_first 7165
_journal_page_last 7169
_journal_paper_doi 10.1021/ic1009835
_journal_volume 49
_journal_year 2010
_chemical_formula_moiety 'C42 H56 Fe N4 S Si2 U'
_chemical_formula_sum 'C42 H56 Fe N4 S Si2 U'
_chemical_formula_weight 999.03
_chemical_name_systematic
; 
 ? 
;
_space_group_IT_number 15
_symmetry_cell_setting monoclinic
_symmetry_space_group_name_Hall '-C 2yc'
_symmetry_space_group_name_H-M 'C 1 2/c 1'
_atom_sites_solution_hydrogens geom
_atom_sites_solution_primary direct
_atom_sites_solution_secondary difmap
_audit_creation_method SHELXL-97
_cell_angle_alpha 90.00
_cell_angle_beta 109.8400(10)
_cell_angle_gamma 90.00
_cell_formula_units_Z 8
_cell_length_a 23.049(2)
_cell_length_b 17.1069(16)
_cell_length_c 22.439(2)
_cell_measurement_reflns_used 9998
_cell_measurement_temperature 100(2)
_cell_measurement_theta_max 28.77
_cell_measurement_theta_min 3.84
_cell_volume 8322.5(13)
_computing_cell_refinement 'Bruker APEX11'
_computing_data_collection 'Bruker APEX11'
_computing_data_reduction 'Bruker SAINT'
_computing_molecular_graphics 'Bruker SHELXTL'
_computing_publication_material 'Bruker SHELXTL'
_computing_structure_refinement 'SHELXL-97 (Sheldrick, 1997)'
_computing_structure_solution 'SHELXS-97 (Sheldrick, 1990)'
_diffrn_ambient_temperature 100(2)
_diffrn_measured_fraction_theta_full 0.996
_diffrn_measured_fraction_theta_max 0.942
_diffrn_measurement_device_type 'CCD area detector'
_diffrn_measurement_method 'phi and omega scans'
_diffrn_radiation_monochromator graphite
_diffrn_radiation_source 'fine-focus sealed tube'
_diffrn_radiation_type MoK\a
_diffrn_radiation_wavelength 0.71073
_diffrn_reflns_av_R_equivalents 0.0361
_diffrn_reflns_av_sigmaI/netI 0.0417
_diffrn_reflns_limit_h_max 33
_diffrn_reflns_limit_h_min -32
_diffrn_reflns_limit_k_max 24
_diffrn_reflns_limit_k_min -24
_diffrn_reflns_limit_l_max 32
_diffrn_reflns_limit_l_min -31
_diffrn_reflns_number 41143
_diffrn_reflns_theta_full 25.00
_diffrn_reflns_theta_max 30.77
_diffrn_reflns_theta_min 3.69
_exptl_absorpt_coefficient_mu 4.377
_exptl_absorpt_correction_T_max 0.9176
_exptl_absorpt_correction_T_min 0.7492
_exptl_absorpt_correction_type multi-scan
_exptl_absorpt_process_details 'Sadabs (Bruker)'
_exptl_crystal_colour 'light red'
_exptl_crystal_density_diffrn 1.595
_exptl_crystal_density_method 'not measured'
_exptl_crystal_description block
_exptl_crystal_F_000 3984
_exptl_crystal_size_max 0.07
_exptl_crystal_size_mid 0.07
_exptl_crystal_size_min 0.02
_refine_diff_density_max 2.999
_refine_diff_density_min -2.612
_refine_diff_density_rms 0.153
_refine_ls_extinction_method none
_refine_ls_goodness_of_fit_ref 1.034
_refine_ls_hydrogen_treatment constr
_refine_ls_matrix_type full
_refine_ls_number_parameters 460
_refine_ls_number_reflns 12252
_refine_ls_number_restraints 0
_refine_ls_restrained_S_all 1.034
_refine_ls_R_factor_all 0.0623
_refine_ls_R_factor_gt 0.0408
_refine_ls_shift/su_max 0.019
_refine_ls_shift/su_mean 0.000
_refine_ls_structure_factor_coef Fsqd
_refine_ls_weighting_details 'calc w=1/[\s^2^(Fo^2^)+(0.0486P)^2^+51.9440P] where P=(Fo^2^+2Fc^2^)/3'
_refine_ls_weighting_scheme calc
_refine_ls_wR_factor_gt 0.0956
_refine_ls_wR_factor_ref 0.1052
_reflns_number_gt 9466
_reflns_number_total 12252
_reflns_threshold_expression >2sigma(I)
_cod_data_source_file ic1009835_si_003_3.cif
_cod_data_source_block 8pic-btz
_cod_original_cell_volume 8322.7(14)
_cod_original_sg_symbol_H-M 'C 2/c'
_cod_database_code 4316174

loop_
_symmetry_equiv_pos_as_xyz
'x, y, z'
'-x, y, -z+1/2'
'x+1/2, y+1/2, z'
'-x+1/2, y+1/2, -z+1/2'
'-x, -y, -z'
'x, -y, z-1/2'
'-x+1/2, -y+1/2, -z'
'x+1/2, -y+1/2, z-1/2'

loop_
_atom_site_label
_atom_site_type_symbol
_atom_site_fract_x
_atom_site_fract_y
_atom_site_fract_z
_atom_site_U_iso_or_equiv
_atom_site_adp_type
_atom_site_occupancy
_atom_site_symmetry_multiplicity
_atom_site_calc_flag
_atom_site_refinement_flags
_atom_site_disorder_assembly
_atom_site_disorder_group
U1 U 0.244077(7) 0.101431(9) 0.195350(7) 0.02102(5) Uani 1 1 d . . .
Fe1 Fe 0.12514(3) 0.00945(4) 0.09918(3) 0.02219(13) Uani 1 1 d . . .
Si1 Si 0.14298(6) 0.17738(7) 0.27419(6) 0.0257(3) Uani 1 1 d . . .
Si2 Si 0.33603(8) -0.02033(14) 0.11941(9) 0.0581(5) Uani 1 1 d . . .
S1 S 0.22029(5) 0.23338(7) 0.12592(6) 0.0325(3) Uani 1 1 d . . .
N1 N 0.16214(17) 0.1082(2) 0.22741(17) 0.0231(7) Uani 1 1 d . . .
N2 N 0.27184(17) 0.0165(2) 0.13378(18) 0.0278(8) Uani 1 1 d . . .
N3 N 0.31845(17) 0.0479(2) 0.29616(18) 0.0254(8) Uani 1 1 d . . .
N4 N 0.33068(16) 0.1824(2) 0.23920(17) 0.0221(7) Uani 1 1 d . . .
C1 C 0.3099(2) -0.0253(3) 0.3147(2) 0.0305(10) Uani 1 1 d . . .
C2 C 0.3558(3) -0.0619(3) 0.3632(3) 0.0401(12) Uani 1 1 d . . .
H2A H 0.3495 -0.1129 0.3767 0.048 Uiso 1 1 calc R . .
C3 C 0.4112(3) -0.0230(3) 0.3921(3) 0.0453(14) Uani 1 1 d . . .
H3A H 0.4431 -0.0476 0.4253 0.054 Uiso 1 1 calc R . .
C4 C 0.4200(2) 0.0513(3) 0.3726(3) 0.0385(12) Uani 1 1 d . . .
H4A H 0.4579 0.0780 0.3919 0.046 Uiso 1 1 calc R . .
C5 C 0.3720(2) 0.0864(3) 0.3240(2) 0.0277(9) Uani 1 1 d . . .
C6 C 0.3787(2) 0.1673(3) 0.3005(2) 0.0259(9) Uani 1 1 d . . .
H6A H 0.4195 0.1698 0.2941 0.031 Uiso 1 1 calc R . .
C7 C 0.3788(2) 0.2298(3) 0.3509(2) 0.0295(10) Uani 1 1 d . . .
H7A H 0.3750 0.2821 0.3310 0.035 Uiso 1 1 calc R . .
H7B H 0.3418 0.2216 0.3631 0.035 Uiso 1 1 calc R . .
C8 C 0.4347(2) 0.2304(3) 0.4105(2) 0.0304(10) Uani 1 1 d . . .
C9 C 0.4305(3) 0.2040(3) 0.4676(2) 0.0397(12) Uani 1 1 d . . .
H9A H 0.3917 0.1875 0.4693 0.048 Uiso 1 1 calc R . .
C10 C 0.4823(3) 0.2013(4) 0.5222(3) 0.0492(15) Uani 1 1 d . . .
H10A H 0.4787 0.1833 0.5608 0.059 Uiso 1 1 calc R . .
C11 C 0.5386(3) 0.2244(3) 0.5204(3) 0.0477(16) Uani 1 1 d . . .
H11A H 0.5743 0.2207 0.5572 0.057 Uiso 1 1 calc R . .
C12 C 0.5429(3) 0.2532(3) 0.4648(3) 0.0475(15) Uani 1 1 d . . .
H12A H 0.5815 0.2713 0.4637 0.057 Uiso 1 1 calc R . .
C13 C 0.4916(2) 0.2560(3) 0.4105(2) 0.0358(11) Uani 1 1 d . . .
H13A H 0.4955 0.2757 0.3724 0.043 Uiso 1 1 calc R . .
C14 C 0.3433(2) 0.2451(2) 0.2049(2) 0.0221(8) Uani 1 1 d . . .
C15 C 0.4007(2) 0.2830(3) 0.2211(2) 0.0260(9) Uani 1 1 d . . .
H15A H 0.4330 0.2677 0.2585 0.031 Uiso 1 1 calc R . .
C16 C 0.4115(2) 0.3426(3) 0.1837(2) 0.0300(10) Uani 1 1 d . . .
H16A H 0.4505 0.3678 0.1964 0.036 Uiso 1 1 calc R . .
C17 C 0.3660(2) 0.3653(3) 0.1285(2) 0.0299(10) Uani 1 1 d . . .
H17A H 0.3738 0.4047 0.1024 0.036 Uiso 1 1 calc R . .
C18 C 0.3086(2) 0.3296(3) 0.1116(2) 0.0275(9) Uani 1 1 d . . .
H18A H 0.2770 0.3451 0.0737 0.033 Uiso 1 1 calc R . .
C19 C 0.2964(2) 0.2712(2) 0.1493(2) 0.0234(8) Uani 1 1 d . . .
C20 C 0.1160(2) 0.0697(3) 0.1780(2) 0.0231(8) Uani 1 1 d . . .
C21 C 0.0803(2) 0.1054(3) 0.1188(2) 0.0262(9) Uani 1 1 d . . .
H21A H 0.0845 0.1605 0.1060 0.031 Uiso 1 1 calc R . .
C22 C 0.0378(2) 0.0494(3) 0.0820(2) 0.0319(10) Uani 1 1 d . . .
H22A H 0.0061 0.0585 0.0394 0.038 Uiso 1 1 calc R . .
C23 C 0.0473(2) -0.0214(3) 0.1170(2) 0.0307(10) Uani 1 1 d . . .
H23A H 0.0235 -0.0709 0.1029 0.037 Uiso 1 1 calc R . .
C24 C 0.0961(2) -0.0102(3) 0.1755(2) 0.0270(9) Uani 1 1 d . . .
H24A H 0.1129 -0.0505 0.2093 0.032 Uiso 1 1 calc R . .
C25 C 0.2137(2) -0.0060(3) 0.0919(2) 0.0271(9) Uani 1 1 d . . .
C26 C 0.1739(2) 0.0390(3) 0.0399(2) 0.0264(9) Uani 1 1 d . . .
H26A H 0.1819 0.0932 0.0280 0.032 Uiso 1 1 calc R . .
C27 C 0.1212(2) -0.0074(3) 0.0079(2) 0.0302(10) Uani 1 1 d . . .
H27A H 0.0863 0.0084 -0.0309 0.036 Uiso 1 1 calc R . .
C28 C 0.1268(3) -0.0806(3) 0.0399(2) 0.0340(11) Uani 1 1 d . . .
H28A H 0.0966 -0.1247 0.0275 0.041 Uiso 1 1 calc R . .
C29 C 0.1825(2) -0.0800(3) 0.0922(2) 0.0320(10) Uani 1 1 d . . .
H29A H 0.1981 -0.1234 0.1234 0.038 Uiso 1 1 calc R . .
C30 C 0.0734(2) 0.2340(3) 0.2259(3) 0.0360(11) Uani 1 1 d . . .
H30A H 0.0814 0.2584 0.1899 0.054 Uiso 1 1 calc R . .
H30B H 0.0644 0.2747 0.2523 0.054 Uiso 1 1 calc R . .
H30C H 0.0380 0.1987 0.2103 0.054 Uiso 1 1 calc R . .
C31 C 0.2101(3) 0.2449(4) 0.3033(3) 0.0464(15) Uani 1 1 d . . .
H31A H 0.2172 0.2699 0.2670 0.070 Uiso 1 1 calc R . .
H31B H 0.2469 0.2153 0.3277 0.070 Uiso 1 1 calc R . .
H31C H 0.2016 0.2851 0.3303 0.070 Uiso 1 1 calc R . .
C32 C 0.1296(2) 0.1293(3) 0.3446(2) 0.0294(10) Uani 1 1 d . . .
C33 C 0.0773(2) 0.0702(3) 0.3231(2) 0.0322(10) Uani 1 1 d . . .
H33A H 0.0713 0.0463 0.3603 0.048 Uiso 1 1 calc R . .
H33B H 0.0876 0.0296 0.2976 0.048 Uiso 1 1 calc R . .
H33C H 0.0393 0.0967 0.2976 0.048 Uiso 1 1 calc R . .
C34 C 0.1131(3) 0.1922(4) 0.3852(3) 0.0490(15) Uani 1 1 d . . .
H34A H 0.1061 0.1673 0.4216 0.073 Uiso 1 1 calc R . .
H34B H 0.0755 0.2195 0.3596 0.073 Uiso 1 1 calc R . .
H34C H 0.1471 0.2296 0.4004 0.073 Uiso 1 1 calc R . .
C35 C 0.1881(3) 0.0867(4) 0.3849(3) 0.0513(16) Uani 1 1 d . . .
H35A H 0.1808 0.0619 0.4211 0.077 Uiso 1 1 calc R . .
H35B H 0.2220 0.1242 0.4002 0.077 Uiso 1 1 calc R . .
H35C H 0.1988 0.0466 0.3592 0.077 Uiso 1 1 calc R . .
C36 C 0.3106(3) -0.1070(4) 0.0616(4) 0.0588(18) Uani 1 1 d . . .
H36A H 0.2818 -0.0886 0.0210 0.088 Uiso 1 1 calc R . .
H36B H 0.2903 -0.1464 0.0794 0.088 Uiso 1 1 calc R . .
H36C H 0.3469 -0.1302 0.0551 0.088 Uiso 1 1 calc R . .
C37 C 0.3926(3) -0.0607(4) 0.1991(4) 0.0605(18) Uani 1 1 d . . .
H37A H 0.4065 -0.0178 0.2296 0.091 Uiso 1 1 calc R . .
H37B H 0.4283 -0.0845 0.1919 0.091 Uiso 1 1 calc R . .
H37C H 0.3715 -0.1002 0.2160 0.091 Uiso 1 1 calc R . .
C38 C 0.3715(4) 0.0484(4) 0.0823(4) 0.068(2) Uani 1 1 d . . .
C39 C 0.3271(3) 0.0985(6) 0.0367(4) 0.077(3) Uani 1 1 d . . .
H39A H 0.3489 0.1346 0.0178 0.116 Uiso 1 1 calc R . .
H39B H 0.3037 0.1284 0.0582 0.116 Uiso 1 1 calc R . .
H39C H 0.2986 0.0662 0.0034 0.116 Uiso 1 1 calc R . .
C40 C 0.4168(3) 0.0127(6) 0.0542(3) 0.073(2) Uani 1 1 d . . .
H40A H 0.4338 0.0539 0.0346 0.110 Uiso 1 1 calc R . .
H40B H 0.3955 -0.0261 0.0222 0.110 Uiso 1 1 calc R . .
H40C H 0.4504 -0.0126 0.0879 0.110 Uiso 1 1 calc R . .
C41 C 0.4147(4) 0.1019(5) 0.1408(5) 0.079(3) Uani 1 1 d . . .
H41A H 0.4358 0.1419 0.1244 0.119 Uiso 1 1 calc R . .
H41B H 0.4453 0.0687 0.1712 0.119 Uiso 1 1 calc R . .
H41C H 0.3889 0.1274 0.1620 0.119 Uiso 1 1 calc R . .
C42 C 0.2507(2) -0.0647(3) 0.2794(2) 0.0326(10) Uani 1 1 d . . .
H42A H 0.2247 -0.0291 0.2471 0.049 Uiso 1 1 calc R . .
H42B H 0.2293 -0.0789 0.3089 0.049 Uiso 1 1 calc R . .
H42C H 0.2589 -0.1120 0.2589 0.049 Uiso 1 1 calc R . .

loop_
_atom_site_aniso_label
_atom_site_aniso_U_11
_atom_site_aniso_U_22
_atom_site_aniso_U_33
_atom_site_aniso_U_23
_atom_site_aniso_U_13
_atom_site_aniso_U_12
U1 0.02015(8) 0.02256(8) 0.02270(8) 0.00578(6) 0.01032(6) 0.00450(6)
Fe1 0.0254(3) 0.0224(3) 0.0216(3) 0.0007(2) 0.0116(2) -0.0006(2)
Si1 0.0244(6) 0.0252(6) 0.0325(7) -0.0060(5) 0.0163(5) -0.0031(5)
Si2 0.0361(8) 0.0991(16) 0.0421(9) -0.0060(10) 0.0172(7) 0.0258(9)
S1 0.0209(5) 0.0302(6) 0.0422(7) 0.0157(5) 0.0054(5) 0.0019(4)
N1 0.0231(17) 0.0245(18) 0.0242(18) -0.0013(14) 0.0113(14) -0.0020(14)
N2 0.0247(18) 0.040(2) 0.0213(18) 0.0045(16) 0.0108(15) 0.0118(16)
N3 0.0269(19) 0.0274(19) 0.0246(18) 0.0077(15) 0.0121(16) 0.0054(15)
N4 0.0207(16) 0.0232(18) 0.0225(17) 0.0062(14) 0.0075(14) 0.0043(14)
C1 0.037(3) 0.028(2) 0.030(2) 0.0092(18) 0.016(2) 0.010(2)
C2 0.047(3) 0.029(3) 0.042(3) 0.016(2) 0.012(3) 0.006(2)
C3 0.040(3) 0.043(3) 0.046(3) 0.021(3) 0.005(3) 0.010(2)
C4 0.030(2) 0.040(3) 0.041(3) 0.012(2) 0.007(2) 0.010(2)
C5 0.027(2) 0.031(2) 0.027(2) 0.0070(18) 0.0110(18) 0.0090(18)
C6 0.023(2) 0.028(2) 0.027(2) 0.0053(18) 0.0094(18) 0.0035(17)
C7 0.030(2) 0.035(2) 0.024(2) 0.0048(18) 0.0100(19) 0.0102(19)
C8 0.035(3) 0.028(2) 0.027(2) 0.0009(18) 0.009(2) 0.0079(19)
C9 0.049(3) 0.047(3) 0.026(2) 0.006(2) 0.015(2) 0.012(3)
C10 0.068(4) 0.046(3) 0.026(3) 0.004(2) 0.006(3) 0.019(3)
C11 0.061(4) 0.028(3) 0.035(3) -0.009(2) -0.008(3) 0.012(3)
C12 0.045(3) 0.032(3) 0.055(4) -0.012(3) 0.003(3) -0.004(2)
C13 0.039(3) 0.032(3) 0.033(3) 0.000(2) 0.008(2) -0.001(2)
C14 0.025(2) 0.0209(19) 0.023(2) 0.0013(16) 0.0102(17) 0.0011(16)
C15 0.026(2) 0.028(2) 0.021(2) 0.0022(17) 0.0044(17) -0.0007(18)
C16 0.031(2) 0.029(2) 0.030(2) 0.0000(19) 0.011(2) -0.0061(19)
C17 0.034(2) 0.027(2) 0.031(2) 0.0039(19) 0.015(2) -0.0023(19)
C18 0.028(2) 0.030(2) 0.025(2) 0.0054(18) 0.0090(18) 0.0044(18)
C19 0.023(2) 0.022(2) 0.027(2) 0.0018(16) 0.0099(17) 0.0033(16)
C20 0.024(2) 0.023(2) 0.027(2) -0.0018(17) 0.0152(18) 0.0005(17)
C21 0.022(2) 0.027(2) 0.031(2) 0.0004(18) 0.0122(18) 0.0024(17)
C22 0.024(2) 0.043(3) 0.029(2) -0.002(2) 0.0103(19) -0.001(2)
C23 0.031(2) 0.034(2) 0.033(2) -0.006(2) 0.018(2) -0.010(2)
C24 0.033(2) 0.025(2) 0.031(2) -0.0003(18) 0.020(2) -0.0027(18)
C25 0.029(2) 0.033(2) 0.021(2) 0.0031(17) 0.0120(18) 0.0081(19)
C26 0.026(2) 0.035(2) 0.019(2) 0.0030(17) 0.0097(17) 0.0029(18)
C27 0.031(2) 0.041(3) 0.019(2) -0.0031(19) 0.0095(18) -0.001(2)
C28 0.042(3) 0.033(3) 0.032(3) -0.008(2) 0.019(2) -0.002(2)
C29 0.043(3) 0.029(2) 0.030(2) 0.0018(19) 0.021(2) 0.007(2)
C30 0.036(3) 0.029(2) 0.048(3) 0.000(2) 0.022(2) 0.004(2)
C31 0.033(3) 0.049(3) 0.067(4) -0.026(3) 0.030(3) -0.016(2)
C32 0.028(2) 0.037(2) 0.027(2) -0.0060(19) 0.0142(19) -0.001(2)
C33 0.038(3) 0.032(2) 0.030(2) 0.005(2) 0.016(2) 0.000(2)
C34 0.065(4) 0.051(3) 0.047(3) -0.014(3) 0.040(3) -0.009(3)
C35 0.038(3) 0.084(5) 0.028(3) 0.005(3) 0.007(2) 0.007(3)
C36 0.051(4) 0.067(4) 0.063(4) -0.023(3) 0.025(3) 0.002(3)
C37 0.060(4) 0.064(4) 0.070(5) 0.019(4) 0.038(4) 0.014(3)
C38 0.072(5) 0.044(4) 0.111(7) -0.001(4) 0.062(5) 0.001(3)
C39 0.040(3) 0.140(8) 0.060(4) 0.048(5) 0.027(3) 0.007(4)
C40 0.039(3) 0.140(8) 0.043(4) -0.017(4) 0.017(3) -0.004(4)
C41 0.074(5) 0.067(5) 0.115(7) -0.028(5) 0.055(5) -0.020(4)
C42 0.042(3) 0.025(2) 0.032(2) 0.0087(19) 0.013(2) 0.002(2)

loop_
_atom_type_symbol
_atom_type_description
_atom_type_scat_dispersion_real
_atom_type_scat_dispersion_imag
_atom_type_scat_source
C C 0.0033 0.0016 'International Tables Vol C Tables 4.2.6.8 and 6.1.1.4'
H H 0.0000 0.0000 'International Tables Vol C Tables 4.2.6.8 and 6.1.1.4'
N N 0.0061 0.0033 'International Tables Vol C Tables 4.2.6.8 and 6.1.1.4'
Si Si 0.0817 0.0704 'International Tables Vol C Tables 4.2.6.8 and 6.1.1.4'
S S 0.1246 0.1234 'International Tables Vol C Tables 4.2.6.8 and 6.1.1.4'
Fe Fe 0.3463 0.8444 'International Tables Vol C Tables 4.2.6.8 and 6.1.1.4'
U U -9.6767 9.6646 'International Tables Vol C Tables 4.2.6.8 and 6.1.1.4'

loop_
_geom_angle_atom_site_label_1
_geom_angle_atom_site_label_2
_geom_angle_atom_site_label_3
_geom_angle
_geom_angle_site_symmetry_1
_geom_angle_site_symmetry_3
_geom_angle_publ_flag
N1 U1 N2 132.80(14) . . ?
N1 U1 N4 121.53(13) . . ?
N2 U1 N4 105.07(14) . . ?
N1 U1 N3 97.02(13) . . ?
N2 U1 N3 93.94(13) . . ?
N4 U1 N3 67.29(12) . . ?
N1 U1 S1 96.55(10) . . ?
N2 U1 S1 103.37(10) . . ?
N4 U1 S1 74.07(9) . . ?
N3 U1 S1 140.60(9) . . ?
N1 U1 C25 107.10(13) . . ?
N2 U1 C25 28.90(13) . . ?
N4 U1 C25 131.12(13) . . ?
N3 U1 C25 113.77(13) . . ?
S1 U1 C25 97.09(10) . . ?
N1 U1 C20 28.45(13) . . ?
N2 U1 C20 106.67(13) . . ?
N4 U1 C20 148.00(12) . . ?
N3 U1 C20 114.05(12) . . ?
S1 U1 C20 94.65(9) . . ?
C25 U1 C20 79.21(13) . . ?
N1 U1 Fe1 68.07(9) . . ?
N2 U1 Fe1 68.37(10) . . ?
N4 U1 Fe1 164.59(9) . . ?
N3 U1 Fe1 125.85(9) . . ?
S1 U1 Fe1 93.51(3) . . ?
C25 U1 Fe1 39.87(9) . . ?
C20 U1 Fe1 39.70(9) . . ?
C22 Fe1 C23 40.8(2) . . ?
C22 Fe1 C27 98.8(2) . . ?
C23 Fe1 C27 114.7(2) . . ?
C22 Fe1 C28 111.5(2) . . ?
C23 Fe1 C28 98.3(2) . . ?
C27 Fe1 C28 40.9(2) . . ?
C22 Fe1 C29 148.5(2) . . ?
C23 Fe1 C29 116.9(2) . . ?
C27 Fe1 C29 68.3(2) . . ?
C28 Fe1 C29 40.3(2) . . ?
C22 Fe1 C21 40.45(19) . . ?
C23 Fe1 C21 68.06(19) . . ?
C27 Fe1 C21 118.1(2) . . ?
C28 Fe1 C21 149.2(2) . . ?
C29 Fe1 C21 170.3(2) . . ?
C22 Fe1 C24 68.5(2) . . ?
C23 Fe1 C24 40.54(19) . . ?
C27 Fe1 C24 153.14(19) . . ?
C28 Fe1 C24 119.9(2) . . ?
C29 Fe1 C24 109.75(19) . . ?
C21 Fe1 C24 68.08(18) . . ?
C22 Fe1 C26 120.88(19) . . ?
C23 Fe1 C26 153.44(19) . . ?
C27 Fe1 C26 40.50(18) . . ?
C28 Fe1 C26 68.4(2) . . ?
C29 Fe1 C26 68.38(19) . . ?
C21 Fe1 C26 111.25(19) . . ?
C24 Fe1 C26 165.80(19) . . ?
C22 Fe1 C20 67.78(18) . . ?
C23 Fe1 C20 67.53(18) . . ?
C27 Fe1 C20 157.50(19) . . ?
C28 Fe1 C20 159.89(19) . . ?
C29 Fe1 C20 132.25(19) . . ?
C21 Fe1 C20 40.21(18) . . ?
C24 Fe1 C20 40.15(17) . . ?
C26 Fe1 C20 130.26(18) . . ?
C22 Fe1 C25 160.77(19) . . ?
C23 Fe1 C25 156.8(2) . . ?
C27 Fe1 C25 67.73(18) . . ?
C28 Fe1 C25 68.0(2) . . ?
C29 Fe1 C25 40.80(19) . . ?
C21 Fe1 C25 132.85(19) . . ?
C24 Fe1 C25 129.43(18) . . ?
C26 Fe1 C25 40.10(17) . . ?
C20 Fe1 C25 119.78(18) . . ?
C22 Fe1 U1 121.23(15) . . ?
C23 Fe1 U1 126.44(14) . . ?
C27 Fe1 U1 118.30(14) . . ?
C28 Fe1 U1 126.67(16) . . ?
C29 Fe1 U1 89.53(15) . . ?
C21 Fe1 U1 81.04(13) . . ?
C24 Fe1 U1 88.07(13) . . ?
C26 Fe1 U1 77.90(13) . . ?
C20 Fe1 U1 60.82(12) . . ?
C25 Fe1 U1 59.71(13) . . ?
N1 Si1 C31 106.4(2) . . ?
N1 Si1 C30 110.3(2) . . ?
C31 Si1 C30 109.1(3) . . ?
N1 Si1 C32 110.8(2) . . ?
C31 Si1 C32 109.2(3) . . ?
C30 Si1 C32 110.9(2) . . ?
N2 Si2 C38 113.6(3) . . ?
N2 Si2 C36 108.7(3) . . ?
C38 Si2 C36 106.0(4) . . ?
N2 Si2 C37 107.8(3) . . ?
C38 Si2 C37 113.0(4) . . ?
C36 Si2 C37 107.5(4) . . ?
C19 S1 U1 98.50(15) . . ?
C20 N1 Si1 121.0(3) . . ?
C20 N1 U1 102.5(3) . . ?
Si1 N1 U1 130.17(19) . . ?
C25 N2 Si2 117.1(3) . . ?
C25 N2 U1 100.6(3) . . ?
Si2 N2 U1 142.1(2) . . ?
C5 N3 C1 120.9(4) . . ?
C5 N3 U1 118.5(3) . . ?
C1 N3 U1 119.3(3) . . ?
C14 N4 C6 114.7(4) . . ?
C14 N4 U1 121.6(3) . . ?
C6 N4 U1 123.5(3) . . ?
N3 C1 C2 120.5(5) . . ?
N3 C1 C42 117.2(4) . . ?
C2 C1 C42 122.2(5) . . ?
C1 C2 C3 119.1(5) . . ?
C1 C2 H2A 120.4 . . ?
C3 C2 H2A 120.4 . . ?
C4 C3 C2 120.2(5) . . ?
C4 C3 H3A 119.9 . . ?
C2 C3 H3A 119.9 . . ?
C3 C4 C5 118.7(5) . . ?
C3 C4 H4A 120.7 . . ?
C5 C4 H4A 120.7 . . ?
N3 C5 C4 120.5(4) . . ?
N3 C5 C6 118.2(4) . . ?
C4 C5 C6 121.3(5) . . ?
N4 C6 C5 110.8(4) . . ?
N4 C6 C7 112.0(4) . . ?
C5 C6 C7 110.5(4) . . ?
N4 C6 H6A 107.7 . . ?
C5 C6 H6A 107.7 . . ?
C7 C6 H6A 107.7 . . ?
C8 C7 C6 116.1(4) . . ?
C8 C7 H7A 108.3 . . ?
C6 C7 H7A 108.3 . . ?
C8 C7 H7B 108.3 . . ?
C6 C7 H7B 108.3 . . ?
H7A C7 H7B 107.4 . . ?
C13 C8 C9 117.8(5) . . ?
C13 C8 C7 121.7(4) . . ?
C9 C8 C7 120.5(5) . . ?
C8 C9 C10 120.9(6) . . ?
C8 C9 H9A 119.6 . . ?
C10 C9 H9A 119.6 . . ?
C11 C10 C9 120.2(6) . . ?
C11 C10 H10A 119.9 . . ?
C9 C10 H10A 119.9 . . ?
C10 C11 C12 119.4(5) . . ?
C10 C11 H11A 120.3 . . ?
C12 C11 H11A 120.3 . . ?
C11 C12 C13 120.6(6) . . ?
C11 C12 H12A 119.7 . . ?
C13 C12 H12A 119.7 . . ?
C12 C13 C8 121.1(5) . . ?
C12 C13 H13A 119.4 . . ?
C8 C13 H13A 119.4 . . ?
C15 C14 N4 124.2(4) . . ?
C15 C14 C19 116.8(4) . . ?
N4 C14 C19 119.0(4) . . ?
C16 C15 C14 121.7(4) . . ?
C16 C15 H15A 119.1 . . ?
C14 C15 H15A 119.1 . . ?
C17 C16 C15 120.6(4) . . ?
C17 C16 H16A 119.7 . . ?
C15 C16 H16A 119.7 . . ?
C16 C17 C18 119.0(4) . . ?
C16 C17 H17A 120.5 . . ?
C18 C17 H17A 120.5 . . ?
C17 C18 C19 121.2(4) . . ?
C17 C18 H18A 119.4 . . ?
C19 C18 H18A 119.4 . . ?
C18 C19 C14 120.5(4) . . ?
C18 C19 S1 117.6(3) . . ?
C14 C19 S1 121.9(3) . . ?
N1 C20 C24 128.3(4) . . ?
N1 C20 C21 124.7(4) . . ?
C24 C20 C21 107.0(4) . . ?
N1 C20 Fe1 128.3(3) . . ?
C24 C20 Fe1 68.0(2) . . ?
C21 C20 Fe1 67.9(2) . . ?
N1 C20 U1 49.1(2) . . ?
C24 C20 U1 118.7(3) . . ?
C21 C20 U1 106.3(3) . . ?
Fe1 C20 U1 79.48(13) . . ?
C22 C21 C20 108.4(4) . . ?
C22 C21 Fe1 68.7(3) . . ?
C20 C21 Fe1 71.9(3) . . ?
C22 C21 H21A 125.8 . . ?
C20 C21 H21A 125.8 . . ?
Fe1 C21 H21A 125.8 . . ?
C21 C22 C23 108.0(4) . . ?
C21 C22 Fe1 70.9(3) . . ?
C23 C22 Fe1 69.6(3) . . ?
C21 C22 H22A 126.0 . . ?
C23 C22 H22A 126.0 . . ?
Fe1 C22 H22A 126.0 . . ?
C22 C23 C24 108.7(4) . . ?
C22 C23 Fe1 69.6(3) . . ?
C24 C23 Fe1 70.9(3) . . ?
C22 C23 H23A 125.7 . . ?
C24 C23 H23A 125.7 . . ?
Fe1 C23 H23A 125.7 . . ?
C23 C24 C20 107.8(4) . . ?
C23 C24 Fe1 68.6(3) . . ?
C20 C24 Fe1 71.9(2) . . ?
C23 C24 H24A 126.1 . . ?
C20 C24 H24A 126.1 . . ?
Fe1 C24 H24A 126.1 . . ?
N2 C25 C26 126.8(4) . . ?
N2 C25 C29 126.5(4) . . ?
C26 C25 C29 106.7(4) . . ?
N2 C25 Fe1 129.7(3) . . ?
C26 C25 Fe1 68.2(2) . . ?
C29 C25 Fe1 67.5(3) . . ?
N2 C25 U1 50.5(2) . . ?
C26 C25 U1 103.2(3) . . ?
C29 C25 U1 122.7(3) . . ?
Fe1 C25 U1 80.42(14) . . ?
C27 C26 C25 108.2(4) . . ?
C27 C26 Fe1 68.5(3) . . ?
C25 C26 Fe1 71.7(3) . . ?
C27 C26 H26A 125.9 . . ?
C25 C26 H26A 125.9 . . ?
Fe1 C26 H26A 125.9 . . ?
C26 C27 C28 108.6(4) . . ?
C26 C27 Fe1 71.0(3) . . ?
C28 C27 Fe1 69.7(3) . . ?
C26 C27 H27A 125.7 . . ?
C28 C27 H27A 125.7 . . ?
Fe1 C27 H27A 125.7 . . ?
C29 C28 C27 108.3(4) . . ?
C29 C28 Fe1 70.6(3) . . ?
C27 C28 Fe1 69.4(3) . . ?
C29 C28 H28A 125.9 . . ?
C27 C28 H28A 125.9 . . ?
Fe1 C28 H28A 125.9 . . ?
C28 C29 C25 108.2(4) . . ?
C28 C29 Fe1 69.1(3) . . ?
C25 C29 Fe1 71.7(3) . . ?
C28 C29 H29A 125.9 . . ?
C25 C29 H29A 125.9 . . ?
Fe1 C29 H29A 125.9 . . ?
Si1 C30 H30A 109.5 . . ?
Si1 C30 H30B 109.5 . . ?
H30A C30 H30B 109.5 . . ?
Si1 C30 H30C 109.5 . . ?
H30A C30 H30C 109.5 . . ?
H30B C30 H30C 109.5 . . ?
Si1 C31 H31A 109.5 . . ?
Si1 C31 H31B 109.5 . . ?
H31A C31 H31B 109.5 . . ?
Si1 C31 H31C 109.5 . . ?
H31A C31 H31C 109.5 . . ?
H31B C31 H31C 109.5 . . ?
C33 C32 C35 108.3(5) . . ?
C33 C32 C34 108.9(4) . . ?
C35 C32 C34 109.1(5) . . ?
C33 C32 Si1 111.1(3) . . ?
C35 C32 Si1 109.8(4) . . ?
C34 C32 Si1 109.5(4) . . ?
C32 C33 H33A 109.5 . . ?
C32 C33 H33B 109.5 . . ?
H33A C33 H33B 109.5 . . ?
C32 C33 H33C 109.5 . . ?
H33A C33 H33C 109.5 . . ?
H33B C33 H33C 109.5 . . ?
C32 C34 H34A 109.5 . . ?
C32 C34 H34B 109.5 . . ?
H34A C34 H34B 109.5 . . ?
C32 C34 H34C 109.5 . . ?
H34A C34 H34C 109.5 . . ?
H34B C34 H34C 109.5 . . ?
C32 C35 H35A 109.5 . . ?
C32 C35 H35B 109.5 . . ?
H35A C35 H35B 109.5 . . ?
C32 C35 H35C 109.5 . . ?
H35A C35 H35C 109.5 . . ?
H35B C35 H35C 109.5 . . ?
Si2 C36 H36A 109.5 . . ?
Si2 C36 H36B 109.5 . . ?
H36A C36 H36B 109.5 . . ?
Si2 C36 H36C 109.5 . . ?
H36A C36 H36C 109.5 . . ?
H36B C36 H36C 109.5 . . ?
Si2 C37 H37A 109.5 . . ?
Si2 C37 H37B 109.5 . . ?
H37A C37 H37B 109.5 . . ?
Si2 C37 H37C 109.5 . . ?
H37A C37 H37C 109.5 . . ?
H37B C37 H37C 109.5 . . ?
C39 C38 C40 111.3(7) . . ?
C39 C38 C41 109.1(7) . . ?
C40 C38 C41 103.9(6) . . ?
C39 C38 Si2 113.0(5) . . ?
C40 C38 Si2 114.5(6) . . ?
C41 C38 Si2 104.2(6) . . ?
C38 C39 H39A 109.5 . . ?
C38 C39 H39B 109.5 . . ?
H39A C39 H39B 109.5 . . ?
C38 C39 H39C 109.5 . . ?
H39A C39 H39C 109.5 . . ?
H39B C39 H39C 109.5 . . ?
C38 C40 H40A 109.5 . . ?
C38 C40 H40B 109.5 . . ?
H40A C40 H40B 109.5 . . ?
C38 C40 H40C 109.5 . . ?
H40A C40 H40C 109.5 . . ?
H40B C40 H40C 109.5 . . ?
C38 C41 H41A 109.5 . . ?
C38 C41 H41B 109.5 . . ?
H41A C41 H41B 109.5 . . ?
C38 C41 H41C 109.5 . . ?
H41A C41 H41C 109.5 . . ?
H41B C41 H41C 109.5 . . ?
C1 C42 H42A 109.5 . . ?
C1 C42 H42B 109.5 . . ?
H42A C42 H42B 109.5 . . ?
C1 C42 H42C 109.5 . . ?
H42A C42 H42C 109.5 . . ?
H42B C42 H42C 109.5 . . ?

loop_
_geom_bond_atom_site_label_1
_geom_bond_atom_site_label_2
_geom_bond_distance
_geom_bond_site_symmetry_2
_geom_bond_publ_flag
U1 N1 2.241(4) . ?
U1 N2 2.242(4) . ?
U1 N4 2.353(4) . ?
U1 N3 2.503(4) . ?
U1 S1 2.6914(12) . ?
U1 C25 2.855(5) . ?
U1 C20 2.896(4) . ?
U1 Fe1 3.2608(7) . ?
Fe1 C22 2.035(5) . ?
Fe1 C23 2.036(5) . ?
Fe1 C27 2.040(4) . ?
Fe1 C28 2.043(5) . ?
Fe1 C29 2.062(5) . ?
Fe1 C21 2.064(5) . ?
Fe1 C24 2.066(4) . ?
Fe1 C26 2.074(4) . ?
Fe1 C20 2.118(4) . ?
Fe1 C25 2.120(5) . ?
Si1 N1 1.735(4) . ?
Si1 C31 1.863(5) . ?
Si1 C30 1.872(5) . ?
Si1 C32 1.897(5) . ?
Si2 N2 1.736(4) . ?
Si2 C38 1.790(7) . ?
Si2 C36 1.925(7) . ?
Si2 C37 1.947(7) . ?
S1 C19 1.774(5) . ?
N1 C20 1.413(6) . ?
N2 C25 1.404(6) . ?
N3 C5 1.350(6) . ?
N3 C1 1.354(6) . ?
N4 C14 1.407(5) . ?
N4 C6 1.466(6) . ?
C1 C2 1.384(7) . ?
C1 C42 1.488(7) . ?
C2 C3 1.389(8) . ?
C2 H2A 0.9500 . ?
C3 C4 1.381(8) . ?
C3 H3A 0.9500 . ?
C4 C5 1.398(7) . ?
C4 H4A 0.9500 . ?
C5 C6 1.507(6) . ?
C6 C7 1.557(7) . ?
C6 H6A 1.0000 . ?
C7 C8 1.509(7) . ?
C7 H7A 0.9900 . ?
C7 H7B 0.9900 . ?
C8 C13 1.383(7) . ?
C8 C9 1.391(7) . ?
C9 C10 1.392(8) . ?
C9 H9A 0.9500 . ?
C10 C11 1.369(9) . ?
C10 H10A 0.9500 . ?
C11 C12 1.377(9) . ?
C11 H11A 0.9500 . ?
C12 C13 1.381(8) . ?
C12 H12A 0.9500 . ?
C13 H13A 0.9500 . ?
C14 C15 1.406(6) . ?
C14 C19 1.417(6) . ?
C15 C16 1.395(6) . ?
C15 H15A 0.9500 . ?
C16 C17 1.379(7) . ?
C16 H16A 0.9500 . ?
C17 C18 1.388(7) . ?
C17 H17A 0.9500 . ?
C18 C19 1.398(6) . ?
C18 H18A 0.9500 . ?
C20 C24 1.437(6) . ?
C20 C21 1.439(6) . ?
C21 C22 1.417(7) . ?
C21 H21A 1.0000 . ?
C22 C23 1.420(7) . ?
C22 H22A 1.0000 . ?
C23 C24 1.421(7) . ?
C23 H23A 1.0000 . ?
C24 H24A 1.0000 . ?
C25 C26 1.438(6) . ?
C25 C29 1.459(7) . ?
C26 C27 1.425(7) . ?
C26 H26A 1.0000 . ?
C27 C28 1.427(7) . ?
C27 H27A 1.0000 . ?
C28 C29 1.415(8) . ?
C28 H28A 1.0000 . ?
C29 H29A 1.0000 . ?
C30 H30A 0.9800 . ?
C30 H30B 0.9800 . ?
C30 H30C 0.9800 . ?
C31 H31A 0.9800 . ?
C31 H31B 0.9800 . ?
C31 H31C 0.9800 . ?
C32 C33 1.521(7) . ?
C32 C35 1.530(8) . ?
C32 C34 1.538(7) . ?
C33 H33A 0.9800 . ?
C33 H33B 0.9800 . ?
C33 H33C 0.9800 . ?
C34 H34A 0.9800 . ?
C34 H34B 0.9800 . ?
C34 H34C 0.9800 . ?
C35 H35A 0.9800 . ?
C35 H35B 0.9800 . ?
C35 H35C 0.9800 . ?
C36 H36A 0.9800 . ?
C36 H36B 0.9800 . ?
C36 H36C 0.9800 . ?
C37 H37A 0.9800 . ?
C37 H37B 0.9800 . ?
C37 H37C 0.9800 . ?
C38 C39 1.456(11) . ?
C38 C40 1.520(9) . ?
C38 C41 1.632(12) . ?
C39 H39A 0.9800 . ?
C39 H39B 0.9800 . ?
C39 H39C 0.9800 . ?
C40 H40A 0.9800 . ?
C40 H40B 0.9800 . ?
C40 H40C 0.9800 . ?
C41 H41A 0.9800 . ?
C41 H41B 0.9800 . ?
C41 H41C 0.9800 . ?
C42 H42A 0.9800 . ?
C42 H42B 0.9800 . ?
C42 H42C 0.9800 . ?
